data_8103659
loop_
_publ_author_name
'Harper, J.P.'

_publ_section_title
;
 Crystal structure of sodium carbonate monohydrate, Na2 C O3 H2 O
;
_journal_name_full
;
Zeitschrift fuer Kristallographie, Kristallgeometrie, Kristallphysik, 
Kristallchemie (-144,1977)
;
_journal_page_first 266
_journal_page_last 273
_journal_volume 95
_journal_year 1936
_chemical_formula_sum 'C H2 Na2 O4'
_chemical_name_systematic 'Na2 (C O3) (H2 O)'
_space_group_IT_number 29
_symmetry_space_group_name_Hall 'P 2c -2ac'
_symmetry_space_group_name_H-M 'P c a 21'
_cell_angle_alpha 90
_cell_angle_beta 90
_cell_angle_gamma 90
_cell_formula_units_Z 4
_cell_length_a 10.743
_cell_length_b 5.254
_cell_length_c 6.453
_cell_volume 364.231
_citation_journal_id_ASTM ZEKGAX
_cod_data_source_file Harper_ZEKGAX_1936_1760.cif
_cod_data_source_block C1H2Na2O4
_cod_original_cell_volume 364.2314
_cod_original_formula_sum 'C1 H2 Na2 O4'
_cod_database_code 8103659

loop_
_symmetry_equiv_pos_as_xyz
x,y,z
-x,-y,z+1/2
-x+1/2,y,z+1/2
x+1/2,-y,z

loop_
_atom_site_label
_atom_site_type_symbol
_atom_site_fract_x
_atom_site_fract_y
_atom_site_fract_z
_atom_site_occupancy
_atom_site_U_iso_or_equiv
Na2 Na+1 0.0139 -0.375 0.0417 1 0.0
Na1 Na+1 0.1944 0.1389 -0.0417 1 0.0
H1 H+1 0.445 0.783 0.128 1 0.0
O4 O-2 -0.0222 0.1111 0.0139 1 0.0
H2 H+1 0.422 0.855 -0.104 1 0.0
O1 O-2 0.1472 0.5417 -0.25 1 0.0
C1 C+4 0.2603 0.6025 -0.25 1 0.0
O2 O-2 0.3386 0.4364 -0.25 1 0.0
O3 O-2 0.2869 -0.1708 -0.25 1 0.0
